data_2011306
loop_
_publ_author_name
'Chen, Chung-Der'
'Brunskill, Andrew P. J.'
'Hall, Stan S.'
'Lalancette, Roger A.'
'Thompson, Hugh W.'

_publ_section_title
;
 Phenyl- and mesitylglyoxylic acids: catemeric hydrogen bonding in two
 \a-keto acids
;
_journal_issue 9
_journal_name_full 'Acta Crystallographica Section C'
_journal_page_first 1148
_journal_page_last 1151
_journal_paper_doi 10.1107/S010827010000812X
_journal_volume 56
_journal_year 2000
_chemical_formula_moiety 'C8 H6 O3'
_chemical_formula_sum 'C8 H6 O3'
_chemical_formula_weight 150.13
_chemical_melting_point 342
_chemical_name_common 'phenylglyoxylic acid'
_chemical_name_systematic
;
\a-Oxobenzeneacetic acid
;
_space_group_IT_number 14
_symmetry_cell_setting monoclinic
_symmetry_space_group_name_Hall '-P 2ybc'
_symmetry_space_group_name_H-M 'P 1 21/c 1'
_audit_creation_method SHELXL-97
_cell_angle_alpha 90.00
_cell_angle_beta 115.32(2)
_cell_angle_gamma 90.00
_cell_formula_units_Z 4
_cell_length_a 7.462(2)
_cell_length_b 16.513(5)
_cell_length_c 6.483(3)
_cell_measurement_reflns_used 15
_cell_measurement_temperature 293(2)
_cell_measurement_theta_max 12.3
_cell_measurement_theta_min 3.2
_cell_volume 722.1(5)
_computing_cell_refinement XSCANS
_computing_data_collection 'XSCANS (Siemens, 1996)'
_computing_data_reduction XSCANS
_computing_molecular_graphics SHELXTL
_computing_publication_material SHELXTL
_computing_structure_refinement SHELXTL
_computing_structure_solution 'SHELXTL (Sheldrick, 1997)'
_diffrn_ambient_temperature 293(2)
_diffrn_measured_fraction_theta_full .998
_diffrn_measured_fraction_theta_max .998
_diffrn_measurement_device_type 'Siemens P4'
_diffrn_measurement_method '2\q-\q scans'
_diffrn_radiation_monochromator graphite
_diffrn_radiation_source 'normal-focus sealed tube'
_diffrn_radiation_type MoK\a
_diffrn_radiation_wavelength .71073
_diffrn_reflns_av_R_equivalents .022
_diffrn_reflns_av_sigmaI/netI .047
_diffrn_reflns_limit_h_max 8
_diffrn_reflns_limit_h_min -8
_diffrn_reflns_limit_k_max 19
_diffrn_reflns_limit_k_min -1
_diffrn_reflns_limit_l_max 7
_diffrn_reflns_limit_l_min -1
_diffrn_reflns_number 1562
_diffrn_reflns_theta_full 25.00
_diffrn_reflns_theta_max 25.00
_diffrn_reflns_theta_min 2.47
_diffrn_standards_decay_% 'variation < 1.8'
_diffrn_standards_interval_count 97
_diffrn_standards_number 3
_exptl_absorpt_coefficient_mu .107
_exptl_absorpt_correction_type none
_exptl_crystal_colour colorless
_exptl_crystal_density_diffrn 1.381
_exptl_crystal_density_method 'not measured'
_exptl_crystal_description parallelepiped
_exptl_crystal_F_000 312
_exptl_crystal_size_max .64
_exptl_crystal_size_mid .50
_exptl_crystal_size_min .30
_refine_diff_density_max .20
_refine_diff_density_min -.19
_refine_ls_extinction_method none
_refine_ls_goodness_of_fit_ref 1.05
_refine_ls_hydrogen_treatment mixed
_refine_ls_matrix_type full
_refine_ls_number_parameters 105
_refine_ls_number_reflns 1271
_refine_ls_number_restraints 0
_refine_ls_restrained_S_all 1.05
_refine_ls_R_factor_all .114
_refine_ls_R_factor_gt .059
_refine_ls_shift/su_max <0.001
_refine_ls_shift/su_mean .00
_refine_ls_structure_factor_coef Fsqd
_refine_ls_weighting_details 'calc w = 1/[\s^2^(Fo^2^)+(0.0743P)^2^] where P=(Fo^2^+2Fc^2^)/3'
_refine_ls_weighting_scheme calc
_refine_ls_wR_factor_ref .153
_reflns_number_gt 740
_reflns_number_total 1271
_reflns_threshold_expression I>2\s(I)
_cod_data_source_file fg1604.cif
_cod_data_source_block I
_cod_original_cell_volume 722.1(4)
_cod_original_sg_symbol_H-M 'P 21/c'
_cod_database_code 2011306
_cod_database_fobs_code 2011306

loop_
_symmetry_equiv_pos_as_xyz
'x, y, z'
'-x, y+1/2, -z+1/2'
'-x, -y, -z'
'x, -y-1/2, z-1/2'

loop_
_atom_site_label
_atom_site_fract_x
_atom_site_fract_y
_atom_site_fract_z
_atom_site_U_iso_or_equiv
_atom_site_adp_type
_atom_site_calc_flag
_atom_site_refinement_flags
_atom_site_occupancy
_atom_site_disorder_assembly
_atom_site_disorder_group
_atom_site_type_symbol
O1 .1528(4) .62379(13) .4709(4) .0711(7) Uani d . 1 . . O
O2 .3784(4) .68636(14) .1497(4) .0777(8) Uani d . 1 . . O
O3 .0991(3) .73600(13) .1469(4) .0667(7) Uani d . 1 . . O
H3 .125(6) .780(3) .075(7) .123(16) Uiso d . 1 . . H
C1 .2363(4) .52537(16) .2631(5) .0510(8) Uani d . 1 . . C
C2 .2801(5) .50725(19) .0795(6) .0617(9) Uani d . 1 . . C
C3 .3127(5) .4272(2) .0415(7) .0761(11) Uani d . 1 . . C
C4 .3020(5) .3672(2) .1792(8) .0807(12) Uani d . 1 . . C
C5 .2541(5) .3844(2) .3572(7) .0808(12) Uani d . 1 . . C
C6 .2219(5) .46344(18) .3989(6) .0645(9) Uani d . 1 . . C
C7 .2028(4) .60937(17) .3189(5) .0523(8) Uani d . 1 . . C
C8 .2376(5) .68093(17) .1917(5) .0555(8) Uani d . 1 . . C
H2 .2872 .5481 -.0155 .085(5) Uiso calc R 1 . . H
H3A .3424 .4143 -.0801 .085(5) Uiso calc R 1 . . H
H4 .3274 .3140 .1530 .085(5) Uiso calc R 1 . . H
H5 .2436 .3430 .4485 .085(5) Uiso calc R 1 . . H
H6 .1901 .4754 .5195 .085(5) Uiso calc R 1 . . H

loop_
_atom_site_aniso_label
_atom_site_aniso_U_11
_atom_site_aniso_U_22
_atom_site_aniso_U_33
_atom_site_aniso_U_12
_atom_site_aniso_U_13
_atom_site_aniso_U_23
O1 .1039(18) .0484(13) .0811(16) -.0081(11) .0588(15) -.0032(12)
O2 .0759(16) .0660(15) .108(2) .0024(12) .0554(15) .0166(13)
O3 .0732(15) .0471(12) .0856(18) .0051(11) .0396(13) .0091(12)
C1 .0442(17) .0442(16) .058(2) -.0009(13) .0156(15) .0034(15)
C2 .058(2) .059(2) .069(2) -.0046(15) .0283(18) -.0027(17)
C3 .067(2) .069(2) .088(3) .0021(19) .029(2) -.023(2)
C4 .064(2) .044(2) .119(4) .0031(16) .025(2) -.010(2)
C5 .083(3) .0471(19) .103(3) -.0015(18) .031(2) .014(2)
C6 .067(2) .0499(18) .074(2) -.0034(15) .0280(19) .0026(17)
C7 .0517(18) .0452(17) .061(2) -.0049(13) .0250(16) .0012(16)
C8 .0580(19) .0433(16) .065(2) -.0037(15) .0262(17) -.0020(15)

loop_
_atom_type_symbol
_atom_type_description
_atom_type_scat_dispersion_real
_atom_type_scat_dispersion_imag
_atom_type_scat_source
C C .0033 .0016 'International Tables Vol C Tables 4.2.6.8 and 6.1.1.4'
H H .0000 .0000 'International Tables Vol C Tables 4.2.6.8 and 6.1.1.4'
O O .0106 .0060 'International Tables Vol C Tables 4.2.6.8 and 6.1.1.4'

loop_
_geom_angle_atom_site_label_1
_geom_angle_atom_site_label_2
_geom_angle_atom_site_label_3
_geom_angle
_geom_angle_publ_flag
C6 C1 C2 119.7(3) ?
C6 C1 C7 118.0(3) ?
C2 C1 C7 122.3(3) ?
C3 C2 C1 118.7(3) ?
C4 C3 C2 121.0(4) ?
C3 C4 C5 120.7(3) ?
C6 C5 C4 119.4(3) ?
C5 C6 C1 120.6(3) ?
O1 C7 C1 121.5(3) ?
O1 C7 C8 117.9(3) ?
C1 C7 C8 120.6(3) ?
O2 C8 O3 125.7(3) ?
O2 C8 C7 123.4(3) y
O3 C8 C7 110.9(3) y

loop_
_geom_bond_atom_site_label_1
_geom_bond_atom_site_label_2
_geom_bond_site_symmetry_2
_geom_bond_distance
_geom_bond_publ_flag
O1 C7 . 1.217(3) y
O2 C8 . 1.196(3) y
O3 C8 . 1.312(4) y
C1 C6 . 1.383(4) ?
C1 C2 . 1.395(4) ?
C1 C7 . 1.481(4) ?
C2 C3 . 1.386(4) ?
C3 C4 . 1.358(5) ?
C4 C5 . 1.376(5) ?
C5 C6 . 1.374(5) ?
C7 C8 . 1.525(4) ?

loop_
_geom_torsion_atom_site_label_1
_geom_torsion_atom_site_label_2
_geom_torsion_atom_site_label_3
_geom_torsion_atom_site_label_4
_geom_torsion
C6 C1 C2 C3 -1.5(5)
C7 C1 C2 C3 178.9(3)
C1 C2 C3 C4 .2(5)
C2 C3 C4 C5 1.4(5)
C3 C4 C5 C6 -1.7(5)
C4 C5 C6 C1 .3(5)
C2 C1 C6 C5 1.3(5)
C7 C1 C6 C5 -179.1(3)
C6 C1 C7 O1 -4.2(4)
C2 C1 C7 O1 175.4(3)
C6 C1 C7 C8 173.6(3)
C2 C1 C7 C8 -6.8(4)
O1 C7 C8 O2 134.3(3)
C1 C7 C8 O2 -43.6(4)
O1 C7 C8 O3 -42.5(4)
C1 C7 C8 O3 139.6(3)

loop_
_cod_related_entry_id
_cod_related_entry_database
_cod_related_entry_code
1 ChemSpider 11421
